data_1566857
loop_
_publ_author_name
'Peel, Andrew J.'
'Terzopoulos, Alexandros'
'Jethwa, Rajesh B.'
'Choudhury, Dipanjana'
'Niu, Hao-Che'
'Bond, Andrew D.'
'Slaughter, Jonathan'
'Wright, Dominic S.'

_publ_section_title
;
 A chiral phosphazane reagent strategy for the determination of
 enantiomeric excess of amines
;
_journal_name_full 'Chemical Science'
_journal_paper_doi 10.1039/D2SC01692C
_journal_year 2022
_chemical_absolute_configuration ad
_chemical_formula_moiety 'C27 H47 N3 O P2'
_chemical_formula_sum 'C27 H47 N3 O P2'
_chemical_formula_weight 491.61
_space_group_crystal_system triclinic
_space_group_IT_number 1
_space_group_name_Hall 'P 1'
_space_group_name_H-M_alt 'P 1'
_atom_sites_solution_hydrogens mixed
_atom_sites_solution_primary dual
_atom_sites_solution_secondary difmap
_audit_creation_method SHELXL-2018/3
_audit_update_record
;
2021-08-26 deposited with the CCDC.	2022-04-12 downloaded from the CCDC.
;
_cell_angle_alpha 104.3794(5)
_cell_angle_beta 90.1360(5)
_cell_angle_gamma 94.2154(7)
_cell_formula_units_Z 2
_cell_length_a 9.53450(10)
_cell_length_b 11.99090(10)
_cell_length_c 13.3121(2)
_cell_measurement_reflns_used 33110
_cell_measurement_temperature 180(2)
_cell_measurement_theta_max 25.35
_cell_measurement_theta_min 1.00
_cell_volume 1469.93(3)
_computing_cell_refinement 'HKL Scalepack (Otwinowski & Minor, 1997)'
_computing_data_collection 'COLLECT (Nonius, 1999)'
_computing_data_reduction 'HKL Denzo and Scalepack (Otwinowski & Minor, 1997)'
_computing_molecular_graphics 'Mercury (Macrae et al., 2008)'
_computing_publication_material SHELXL
_computing_structure_refinement 'SHELXL (Sheldrick, 2015)'
_computing_structure_solution 'SHELXT (Sheldrick, 2015)'
_diffrn_ambient_temperature 180(2)
_diffrn_measured_fraction_theta_full 0.994
_diffrn_measured_fraction_theta_max 0.993
_diffrn_measurement_device_type 'Nonius KappaCCD'
_diffrn_measurement_method '\w and \f-scans'
_diffrn_radiation_type MoK\a
_diffrn_radiation_wavelength 0.71073
_diffrn_reflns_av_R_equivalents 0.0383
_diffrn_reflns_av_unetI/netI 0.0306
_diffrn_reflns_Laue_measured_fraction_full 0.994
_diffrn_reflns_Laue_measured_fraction_max 0.993
_diffrn_reflns_limit_h_max 11
_diffrn_reflns_limit_h_min -11
_diffrn_reflns_limit_k_max 14
_diffrn_reflns_limit_k_min -14
_diffrn_reflns_limit_l_max 16
_diffrn_reflns_limit_l_min -16
_diffrn_reflns_number 36151
_diffrn_reflns_point_group_measured_fraction_full 0.985
_diffrn_reflns_point_group_measured_fraction_max 0.982
_diffrn_reflns_theta_full 25.242
_diffrn_reflns_theta_max 25.373
_diffrn_reflns_theta_min 3.962
_diffrn_source 'fine-focus sealed tube'
_exptl_absorpt_coefficient_mu 0.170
_exptl_absorpt_correction_T_max 0.966
_exptl_absorpt_correction_T_min 0.812
_exptl_absorpt_correction_type multi-scan
_exptl_absorpt_process_details 'SORTAV (Blessing, 1995)'
_exptl_crystal_colour colourless
_exptl_crystal_density_diffrn 1.111
_exptl_crystal_description block
_exptl_crystal_F_000 536
_exptl_crystal_size_max 0.350
_exptl_crystal_size_mid 0.220
_exptl_crystal_size_min 0.220
_refine_diff_density_max 0.391
_refine_diff_density_min -0.205
_refine_diff_density_rms 0.040
_refine_ls_abs_structure_details
;
Flack x determined using 4458 quotients [(I+)-(I-)]/[(I+)+(I-)]
(Parsons, Flack and Wagner, Acta Cryst. B69 (2013) 249-259).
;
_refine_ls_abs_structure_Flack -0.01(2)
_refine_ls_extinction_method none
_refine_ls_goodness_of_fit_ref 1.057
_refine_ls_hydrogen_treatment mixed
_refine_ls_matrix_type full
_refine_ls_number_parameters 623
_refine_ls_number_reflns 10609
_refine_ls_number_restraints 3
_refine_ls_restrained_S_all 1.057
_refine_ls_R_factor_all 0.0460
_refine_ls_R_factor_gt 0.0414
_refine_ls_shift/su_max 0.000
_refine_ls_shift/su_mean 0.000
_refine_ls_structure_factor_coef Fsqd
_refine_ls_weighting_details 'w=1/[\s^2^(Fo^2^)+(0.0554P)^2^+0.5394P] where P=(Fo^2^+2Fc^2^)/3'
_refine_ls_weighting_scheme calc
_refine_ls_wR_factor_gt 0.1071
_refine_ls_wR_factor_ref 0.1105
_reflns_Friedel_coverage 0.977
_reflns_Friedel_fraction_full 0.976
_reflns_Friedel_fraction_max 0.971
_reflns_number_gt 9863
_reflns_number_total 10609
_reflns_threshold_expression 'I > 2\s(I)'
_cod_data_source_file d2sc01692c3.cif
_cod_data_source_block 7R
_cod_original_cell_volume 1469.94(3)
_cod_database_code 1566857
_cambridge_user_name 'Andrew Peel'
_cambridge_user_crsid ajp208
_cambridge_supervisor_name 'Dominic Wright'
_cambridge_supervisor_crsid dsw1000
_cambridge_crystallographer_name 'Andrew Bond'
_cambridge_crystallographer_crsid adb29
_cambridge_sample_id AJP560A
_cambridge_data_id dw_k3_0098
_shelx_space_group_comment
;
The symmetry employed for this shelxl refinement is uniquely defined
by the following loop, which should always be used as a source of
symmetry information in preference to the above space-group names.
They are only intended as comments.
;
_shelx_estimated_absorpt_t_min 0.943
_shelx_estimated_absorpt_t_max 0.964

loop_
_space_group_symop_operation_xyz
'x, y, z'

loop_
_atom_site_label
_atom_site_type_symbol
_atom_site_fract_x
_atom_site_fract_y
_atom_site_fract_z
_atom_site_U_iso_or_equiv
_atom_site_adp_type
_atom_site_occupancy
_atom_site_site_symmetry_order
_atom_site_calc_flag
_atom_site_refinement_flags_posn
_atom_site_refinement_flags_adp
_atom_site_refinement_flags_occupancy
_atom_site_disorder_assembly
_atom_site_disorder_group
P1A P 0.01613(8) 0.12766(7) 0.59226(7) 0.0298(2) Uani 1 1 d . . . . .
P2A P 0.03347(9) 0.29740(7) 0.75845(6) 0.0310(2) Uani 1 1 d . . . . .
O1A O 0.1212(3) 0.4124(2) 0.73775(19) 0.0370(6) Uani 1 1 d . . . . .
N1A N -0.0652(3) 0.2509(3) 0.6477(2) 0.0322(7) Uani 1 1 d . . . . .
N2A N 0.1290(3) 0.1848(3) 0.6976(3) 0.0343(7) Uani 1 1 d . . . . .
N3A N 0.0990(4) 0.1538(3) 0.4899(3) 0.0412(8) Uani 1 1 d . . . . .
H3NA H 0.091(4) 0.099(3) 0.435(3) 0.028(10) Uiso 1 1 d . . . . .
C1A C -0.1958(4) 0.2919(4) 0.6161(3) 0.0381(9) Uani 1 1 d . . . . .
C2A C -0.1561(7) 0.3786(7) 0.5532(6) 0.098(2) Uani 1 1 d . . . . .
H2A H -0.103526 0.341463 0.492390 0.147 Uiso 1 1 calc R U . . .
H2B H -0.097586 0.443750 0.596068 0.147 Uiso 1 1 calc R U . . .
H2C H -0.241669 0.406733 0.530364 0.147 Uiso 1 1 calc R U . . .
C3A C -0.2865(7) 0.1910(6) 0.5521(8) 0.123(3) Uani 1 1 d . . . . .
H3A H -0.242582 0.161893 0.485157 0.185 Uiso 1 1 calc R U . . .
H3B H -0.379561 0.215877 0.540602 0.185 Uiso 1 1 calc R U . . .
H3C H -0.296364 0.129654 0.588952 0.185 Uiso 1 1 calc R U . . .
C4A C -0.2701(7) 0.3527(8) 0.7104(5) 0.106(3) Uani 1 1 d . . . . .
H4A H -0.207856 0.416910 0.750906 0.159 Uiso 1 1 calc R U . . .
H4B H -0.295620 0.298453 0.752749 0.159 Uiso 1 1 calc R U . . .
H4C H -0.355370 0.382623 0.689340 0.159 Uiso 1 1 calc R U . . .
C5A C 0.2109(5) 0.1147(4) 0.7510(4) 0.0453(10) Uani 1 1 d . . . . .
C6A C 0.1124(6) 0.0408(4) 0.8032(4) 0.0599(13) Uani 1 1 d . . . . .
H6A H 0.047134 -0.008878 0.751200 0.090 Uiso 1 1 calc R U . . .
H6B H 0.058974 0.091173 0.856500 0.090 Uiso 1 1 calc R U . . .
H6C H 0.167788 -0.007117 0.835478 0.090 Uiso 1 1 calc R U . . .
C7A C 0.3095(7) 0.1946(5) 0.8296(6) 0.084(2) Uani 1 1 d . . . . .
H7A H 0.367652 0.244570 0.795466 0.125 Uiso 1 1 calc R U . . .
H7B H 0.370133 0.149156 0.860703 0.125 Uiso 1 1 calc R U . . .
H7C H 0.254883 0.242302 0.883925 0.125 Uiso 1 1 calc R U . . .
C8A C 0.2941(6) 0.0358(5) 0.6681(5) 0.0766(17) Uani 1 1 d . . . . .
H8A H 0.354271 0.082839 0.632320 0.115 Uiso 1 1 calc R U . . .
H8B H 0.228669 -0.016333 0.617824 0.115 Uiso 1 1 calc R U . . .
H8C H 0.352634 -0.009585 0.700872 0.115 Uiso 1 1 calc R U . . .
C9A C 0.1618(4) 0.5084(3) 0.8242(3) 0.0332(8) Uani 1 1 d . . . . .
H9A H 0.180124 0.478514 0.886380 0.040 Uiso 1 1 calc R U . . .
C10A C 0.0543(4) 0.6007(3) 0.8524(3) 0.0420(9) Uani 1 1 d . . . . .
H10A H -0.027425 0.582106 0.803490 0.050 Uiso 1 1 calc R U . . .
H10B H 0.020684 0.608435 0.923912 0.050 Uiso 1 1 calc R U . . .
C11A C 0.1403(4) 0.7106(3) 0.8425(3) 0.0450(9) Uani 1 1 d . . . . .
H11A H 0.100964 0.784030 0.880552 0.054 Uiso 1 1 calc R U . . .
C12A C 0.2870(4) 0.6934(3) 0.8808(3) 0.0391(9) Uani 1 1 d . . . . .
C13A C 0.2955(4) 0.5749(3) 0.8005(3) 0.0370(8) Uani 1 1 d . . . . .
C14A C 0.2662(5) 0.6074(4) 0.6975(3) 0.0485(10) Uani 1 1 d . . . . .
H14A H 0.353668 0.638139 0.670762 0.058 Uiso 1 1 calc R U . . .
H14B H 0.225510 0.539452 0.644376 0.058 Uiso 1 1 calc R U . . .
C15A C 0.1607(5) 0.7002(4) 0.7259(4) 0.0547(11) Uani 1 1 d . . . . .
H15A H 0.071111 0.675384 0.686202 0.066 Uiso 1 1 calc R U . . .
H15B H 0.199485 0.774184 0.713132 0.066 Uiso 1 1 calc R U . . .
C16A C 0.4005(6) 0.7864(4) 0.8698(5) 0.0601(13) Uani 1 1 d . . . . .
H16A H 0.385156 0.859016 0.920367 0.090 Uiso 1 1 calc R U . . .
H16B H 0.395732 0.797870 0.799533 0.090 Uiso 1 1 calc R U . . .
H16C H 0.493383 0.761964 0.882462 0.090 Uiso 1 1 calc R U . . .
C17A C 0.2928(6) 0.6867(4) 0.9939(3) 0.0575(11) Uani 1 1 d . . . . .
H17A H 0.273573 0.761647 1.039233 0.086 Uiso 1 1 calc R U . . .
H17B H 0.386480 0.666922 1.010560 0.086 Uiso 1 1 calc R U . . .
H17C H 0.222022 0.627366 1.004330 0.086 Uiso 1 1 calc R U . . .
C18A C 0.4273(5) 0.5137(4) 0.8012(4) 0.0582(12) Uani 1 1 d . . . . .
H18A H 0.416143 0.437796 0.751708 0.087 Uiso 1 1 calc R U . . .
H18B H 0.444729 0.503794 0.870909 0.087 Uiso 1 1 calc R U . . .
H18C H 0.506981 0.559469 0.781314 0.087 Uiso 1 1 calc R U . . .
C19A C 0.1809(4) 0.2607(3) 0.4859(3) 0.0426(9) Uani 1 1 d . . . . .
H19A H 0.199665 0.308426 0.557440 0.051 Uiso 1 1 calc R U . . .
H19B H 0.124916 0.305005 0.448822 0.051 Uiso 1 1 calc R U . . .
C20A C 0.3214(4) 0.2379(3) 0.4310(3) 0.0344(8) Uani 1 1 d . . . . .
H20A H 0.372546 0.186886 0.465161 0.041 Uiso 1 1 calc R U . . .
C21A C 0.4093(5) 0.3518(4) 0.4459(3) 0.0468(10) Uani 1 1 d . . . . .
H21A H 0.497659 0.338766 0.408880 0.070 Uiso 1 1 calc R U . . .
H21B H 0.429862 0.384459 0.520022 0.070 Uiso 1 1 calc R U . . .
H21C H 0.357189 0.405655 0.418558 0.070 Uiso 1 1 calc R U . . .
C22A C 0.2985(4) 0.1767(3) 0.3178(3) 0.0329(8) Uani 1 1 d . . . . .
C23A C 0.3456(5) 0.0696(4) 0.2775(4) 0.0481(10) Uani 1 1 d . . . . .
H23A H 0.392546 0.033373 0.322383 0.058 Uiso 1 1 calc R U . . .
C24A C 0.3274(7) 0.0129(5) 0.1745(5) 0.0666(15) Uani 1 1 d . . . . .
H24A H 0.362329 -0.060838 0.149091 0.080 Uiso 1 1 calc R U . . .
C25A C 0.2591(6) 0.0630(5) 0.1089(4) 0.0663(16) Uani 1 1 d . . . . .
H25A H 0.245152 0.023450 0.037894 0.080 Uiso 1 1 calc R U . . .
C26A C 0.2107(5) 0.1696(5) 0.1448(4) 0.0628(14) Uani 1 1 d . . . . .
H26A H 0.163646 0.204381 0.098788 0.075 Uiso 1 1 calc R U . . .
C27A C 0.2303(5) 0.2276(4) 0.2493(3) 0.0472(10) Uani 1 1 d . . . . .
H27A H 0.197163 0.302142 0.274023 0.057 Uiso 1 1 calc R U . . .
P1B P 0.97978(10) 0.85661(8) 0.35599(7) 0.0360(2) Uani 1 1 d . . . . .
P2B P 0.95178(10) 0.69034(8) 0.18790(7) 0.0342(2) Uani 1 1 d . . . . .
O1B O 0.8193(3) 0.5956(2) 0.1923(2) 0.0420(7) Uani 1 1 d . . . . .
N1B N 0.8774(4) 0.8157(3) 0.2431(3) 0.0378(8) Uani 1 1 d . . . . .
N2B N 1.0331(4) 0.7192(3) 0.3070(3) 0.0403(8) Uani 1 1 d . . . . .
N3B N 0.8683(4) 0.8498(4) 0.4492(3) 0.0536(11) Uani 1 1 d . . . . .
H3NB H 0.872(6) 0.903(5) 0.500(5) 0.063(16) Uiso 1 1 d . . . . .
C1B C 0.8065(5) 0.8903(4) 0.1904(3) 0.0426(9) Uani 1 1 d . . . . .
C2B C 0.9103(7) 0.9467(6) 0.1290(6) 0.085(2) Uani 1 1 d . . . . .
H2D H 0.955013 0.886986 0.078011 0.128 Uiso 1 1 calc R U . . .
H2E H 0.982346 0.994969 0.176195 0.128 Uiso 1 1 calc R U . . .
H2F H 0.860802 0.994792 0.093028 0.128 Uiso 1 1 calc R U . . .
C3B C 0.6901(7) 0.8178(6) 0.1177(6) 0.088(2) Uani 1 1 d . . . . .
H3D H 0.731354 0.755576 0.067118 0.132 Uiso 1 1 calc R U . . .
H3E H 0.643771 0.867097 0.081207 0.132 Uiso 1 1 calc R U . . .
H3F H 0.620780 0.784531 0.158470 0.132 Uiso 1 1 calc R U . . .
C4B C 0.7327(9) 0.9796(6) 0.2709(6) 0.105(3) Uani 1 1 d . . . . .
H4D H 0.802996 1.030005 0.318185 0.158 Uiso 1 1 calc R U . . .
H4E H 0.668407 0.940070 0.310451 0.158 Uiso 1 1 calc R U . . .
H4F H 0.679235 1.026130 0.235687 0.158 Uiso 1 1 calc R U . . .
C5B C 1.1644(5) 0.6757(4) 0.3352(4) 0.0484(10) Uani 1 1 d . . . . .
C6B C 1.2934(5) 0.7490(5) 0.3108(6) 0.0816(18) Uani 1 1 d . . . . .
H6D H 1.295569 0.826975 0.356658 0.122 Uiso 1 1 calc R U . . .
H6E H 1.287325 0.753368 0.238443 0.122 Uiso 1 1 calc R U . . .
H6F H 1.379403 0.713248 0.321951 0.122 Uiso 1 1 calc R U . . .
C7B C 1.1779(6) 0.5524(5) 0.2665(6) 0.0856(19) Uani 1 1 d . . . . .
H7D H 1.091866 0.503936 0.270606 0.128 Uiso 1 1 calc R U . . .
H7E H 1.258483 0.519360 0.290944 0.128 Uiso 1 1 calc R U . . .
H7F H 1.192075 0.555875 0.194391 0.128 Uiso 1 1 calc R U . . .
C8B C 1.1635(7) 0.6782(8) 0.4477(5) 0.102(3) Uani 1 1 d . . . . .
H8D H 1.154925 0.757506 0.488541 0.154 Uiso 1 1 calc R U . . .
H8E H 1.251325 0.650640 0.467156 0.154 Uiso 1 1 calc R U . . .
H8F H 1.083612 0.628243 0.461384 0.154 Uiso 1 1 calc R U . . .
C9B C 0.8172(5) 0.4840(3) 0.1199(3) 0.0379(9) Uani 1 1 d . . . . .
H9B H 0.915667 0.461033 0.107835 0.045 Uiso 1 1 calc R U . . .
C10B C 0.7434(5) 0.4757(3) 0.0150(3) 0.0478(10) Uani 1 1 d . . . . .
H10C H 0.702290 0.548934 0.014231 0.057 Uiso 1 1 calc R U . . .
H10D H 0.809759 0.456802 -0.042801 0.057 Uiso 1 1 calc R U . . .
C11B C 0.6282(4) 0.3774(3) 0.0075(3) 0.0433(9) Uani 1 1 d . . . . .
H11B H 0.593713 0.339733 -0.064835 0.052 Uiso 1 1 calc R U . . .
C12B C 0.6979(4) 0.2960(3) 0.0623(3) 0.0375(9) Uani 1 1 d . . . . .
C13B C 0.7305(4) 0.3926(3) 0.1641(3) 0.0372(9) Uani 1 1 d . . . . .
C14B C 0.5838(5) 0.4386(4) 0.1898(3) 0.0474(10) Uani 1 1 d . . . . .
H14C H 0.592478 0.520786 0.228717 0.057 Uiso 1 1 calc R U . . .
H14D H 0.529529 0.393044 0.231284 0.057 Uiso 1 1 calc R U . . .
C15B C 0.5129(5) 0.4236(4) 0.0818(4) 0.0544(11) Uani 1 1 d . . . . .
H15C H 0.428985 0.368031 0.072153 0.065 Uiso 1 1 calc R U . . .
H15D H 0.485025 0.498326 0.072305 0.065 Uiso 1 1 calc R U . . .
C16B C 0.5995(5) 0.1955(4) 0.0773(4) 0.0507(11) Uani 1 1 d . . . . .
H16D H 0.560502 0.151056 0.009845 0.076 Uiso 1 1 calc R U . . .
H16E H 0.522696 0.225496 0.122511 0.076 Uiso 1 1 calc R U . . .
H16F H 0.651972 0.145505 0.109198 0.076 Uiso 1 1 calc R U . . .
C17B C 0.8287(5) 0.2446(4) 0.0078(4) 0.0537(11) Uani 1 1 d . . . . .
H17D H 0.800607 0.191433 -0.058975 0.081 Uiso 1 1 calc R U . . .
H17E H 0.874860 0.202602 0.051390 0.081 Uiso 1 1 calc R U . . .
H17F H 0.894122 0.306884 -0.003829 0.081 Uiso 1 1 calc R U . . .
C18B C 0.8020(6) 0.3610(5) 0.2535(4) 0.0588(12) Uani 1 1 d . . . . .
H18D H 0.891703 0.329202 0.230802 0.088 Uiso 1 1 calc R U . . .
H18E H 0.741403 0.303288 0.276950 0.088 Uiso 1 1 calc R U . . .
H18F H 0.819310 0.430165 0.310746 0.088 Uiso 1 1 calc R U . . .
C19B C 0.7417(5) 0.7719(4) 0.4415(3) 0.0569(12) Uani 1 1 d . . . . .
H19C H 0.741091 0.713301 0.374347 0.068 Uiso 1 1 calc R U . . .
H19D H 0.658377 0.816560 0.441709 0.068 Uiso 1 1 calc R U . . .
C20B C 0.7287(5) 0.7107(3) 0.5277(3) 0.0449(9) Uani 1 1 d . . . . .
H20B H 0.811406 0.663190 0.523718 0.054 Uiso 1 1 calc R U . . .
C21B C 0.5961(6) 0.6271(4) 0.5100(4) 0.0615(14) Uani 1 1 d . . . . .
H21D H 0.597430 0.575067 0.440443 0.092 Uiso 1 1 calc R U . . .
H21E H 0.512512 0.671117 0.516093 0.092 Uiso 1 1 calc R U . . .
H21F H 0.593565 0.581820 0.561976 0.092 Uiso 1 1 calc R U . . .
C22B C 0.7297(4) 0.7903(3) 0.6370(3) 0.0370(9) Uani 1 1 d . . . . .
C23B C 0.7812(5) 0.7519(4) 0.7179(4) 0.0515(11) Uani 1 1 d . . . . .
H23B H 0.815848 0.677441 0.704185 0.062 Uiso 1 1 calc R U . . .
C24B C 0.7839(5) 0.8187(5) 0.8183(4) 0.0576(12) Uani 1 1 d . . . . .
H24B H 0.820837 0.790232 0.872575 0.069 Uiso 1 1 calc R U . . .
C25B C 0.7338(5) 0.9257(5) 0.8403(4) 0.0569(13) Uani 1 1 d . . . . .
H25B H 0.735965 0.971878 0.909614 0.068 Uiso 1 1 calc R U . . .
C26B C 0.6805(6) 0.9654(4) 0.7615(4) 0.0599(13) Uani 1 1 d . . . . .
H26B H 0.644690 1.039500 0.776294 0.072 Uiso 1 1 calc R U . . .
C27B C 0.6783(5) 0.8980(4) 0.6594(4) 0.0511(11) Uani 1 1 d . . . . .
H27B H 0.641216 0.926594 0.605204 0.061 Uiso 1 1 calc R U . . .

loop_
_atom_site_aniso_label
_atom_site_aniso_U_11
_atom_site_aniso_U_22
_atom_site_aniso_U_33
_atom_site_aniso_U_23
_atom_site_aniso_U_13
_atom_site_aniso_U_12
P1A 0.0294(5) 0.0249(4) 0.0326(5) 0.0037(4) 0.0020(4) -0.0027(4)
P2A 0.0383(5) 0.0281(5) 0.0255(5) 0.0058(4) 0.0010(4) -0.0029(4)
O1A 0.0552(16) 0.0279(13) 0.0244(12) 0.0033(10) 0.0008(11) -0.0092(12)
N1A 0.0307(15) 0.0326(16) 0.0290(16) -0.0003(13) -0.0011(12) 0.0012(13)
N2A 0.0375(17) 0.0271(15) 0.0375(18) 0.0074(13) -0.0068(13) 0.0006(13)
N3A 0.049(2) 0.0293(16) 0.0368(19) -0.0052(15) 0.0146(15) -0.0086(15)
C1A 0.0315(19) 0.043(2) 0.041(2) 0.0105(17) 0.0001(15) 0.0075(17)
C2A 0.066(4) 0.121(6) 0.141(6) 0.091(5) -0.006(4) 0.023(4)
C3A 0.077(4) 0.077(4) 0.190(8) -0.016(5) -0.088(5) 0.011(3)
C4A 0.072(4) 0.155(7) 0.087(5) 0.007(4) 0.008(3) 0.066(5)
C5A 0.045(2) 0.036(2) 0.059(3) 0.0197(19) -0.0106(19) 0.0011(17)
C6A 0.069(3) 0.052(3) 0.069(3) 0.034(2) 0.002(2) 0.008(2)
C7A 0.089(4) 0.064(3) 0.100(5) 0.028(3) -0.059(4) 0.000(3)
C8A 0.056(3) 0.073(3) 0.116(5) 0.043(3) 0.007(3) 0.036(3)
C9A 0.044(2) 0.0251(18) 0.0280(19) 0.0042(15) 0.0020(15) -0.0033(16)
C10A 0.0360(19) 0.040(2) 0.047(2) 0.0061(17) 0.0083(16) 0.0026(16)
C11A 0.046(2) 0.0325(19) 0.057(2) 0.0100(17) 0.0090(18) 0.0059(17)
C12A 0.046(2) 0.029(2) 0.038(2) 0.0014(17) 0.0054(18) -0.0043(18)
C13A 0.0369(19) 0.0328(19) 0.039(2) 0.0043(16) 0.0067(16) 0.0030(16)
C14A 0.062(3) 0.044(2) 0.040(2) 0.0113(18) 0.0142(19) -0.001(2)
C15A 0.066(3) 0.048(2) 0.055(3) 0.021(2) 0.011(2) 0.007(2)
C16A 0.057(3) 0.042(2) 0.072(3) 0.003(2) 0.003(2) -0.013(2)
C17A 0.072(3) 0.049(2) 0.044(2) 0.0016(19) -0.002(2) -0.008(2)
C18A 0.042(2) 0.052(3) 0.077(3) 0.008(2) 0.007(2) 0.010(2)
C19A 0.050(2) 0.0308(18) 0.041(2) 0.0002(16) 0.0180(17) -0.0065(16)
C20A 0.0348(19) 0.0359(19) 0.0327(19) 0.0098(15) 0.0047(14) 0.0000(15)
C21A 0.045(2) 0.048(2) 0.043(2) 0.008(2) 0.0030(18) -0.016(2)
C22A 0.0299(18) 0.0326(19) 0.0352(19) 0.0076(15) 0.0080(14) -0.0023(15)
C23A 0.049(2) 0.037(2) 0.057(3) 0.0076(19) 0.009(2) 0.0032(18)
C24A 0.077(4) 0.048(3) 0.060(3) -0.010(3) 0.022(3) -0.002(3)
C25A 0.068(3) 0.068(4) 0.045(3) -0.011(3) 0.012(3) -0.024(3)
C26A 0.056(3) 0.089(4) 0.045(3) 0.023(3) -0.009(2) -0.012(3)
C27A 0.047(2) 0.050(2) 0.043(2) 0.0094(19) 0.0021(18) 0.0026(19)
P1B 0.0441(6) 0.0303(5) 0.0308(5) 0.0057(4) 0.0013(4) -0.0094(4)
P2B 0.0408(5) 0.0307(5) 0.0298(5) 0.0061(4) 0.0024(4) -0.0014(4)
O1B 0.0451(15) 0.0384(15) 0.0347(14) -0.0026(11) 0.0053(11) -0.0077(12)
N1B 0.0488(19) 0.0317(17) 0.0325(17) 0.0073(14) -0.0013(14) 0.0030(14)
N2B 0.0491(19) 0.0335(17) 0.0375(18) 0.0080(14) -0.0081(15) 0.0017(15)
N3B 0.064(2) 0.050(2) 0.033(2) -0.0048(18) 0.0090(17) -0.0297(19)
C1B 0.044(2) 0.038(2) 0.048(2) 0.0149(18) -0.0027(18) 0.0033(17)
C2B 0.071(4) 0.100(5) 0.109(5) 0.075(4) 0.004(3) -0.002(3)
C3B 0.071(4) 0.091(5) 0.112(5) 0.052(4) -0.037(4) -0.013(3)
C4B 0.142(7) 0.099(5) 0.081(4) 0.017(4) 0.006(4) 0.074(5)
C5B 0.047(2) 0.046(2) 0.055(3) 0.019(2) -0.008(2) -0.0028(19)
C6B 0.047(3) 0.078(4) 0.128(5) 0.045(4) -0.012(3) -0.008(3)
C7B 0.065(3) 0.053(3) 0.136(6) 0.016(3) -0.020(3) 0.020(3)
C8B 0.079(4) 0.183(8) 0.071(4) 0.075(5) -0.004(3) 0.029(5)
C9B 0.045(2) 0.032(2) 0.031(2) -0.0005(16) 0.0050(16) -0.0041(17)
C10B 0.071(3) 0.038(2) 0.0322(19) 0.0082(16) -0.0017(18) -0.0098(19)
C11B 0.055(2) 0.041(2) 0.0318(19) 0.0079(16) -0.0060(17) -0.0057(18)
C12B 0.040(2) 0.032(2) 0.037(2) 0.0061(17) 0.0046(17) -0.0056(17)
C13B 0.042(2) 0.040(2) 0.0304(19) 0.0118(16) 0.0023(16) -0.0015(17)
C14B 0.050(2) 0.050(2) 0.041(2) 0.0092(18) 0.0115(18) 0.0043(19)
C15B 0.048(2) 0.055(3) 0.059(3) 0.013(2) -0.006(2) 0.004(2)
C16B 0.051(3) 0.041(2) 0.061(3) 0.017(2) 0.005(2) -0.009(2)
C17B 0.057(3) 0.038(2) 0.057(3) -0.0037(19) 0.013(2) -0.0043(19)
C18B 0.071(3) 0.067(3) 0.041(2) 0.022(2) -0.012(2) -0.007(3)
C19B 0.064(3) 0.061(3) 0.035(2) 0.001(2) 0.0020(19) -0.027(2)
C20B 0.052(2) 0.038(2) 0.040(2) 0.0030(17) 0.0107(18) -0.0066(18)
C21B 0.074(3) 0.050(3) 0.052(3) 0.004(2) 0.011(2) -0.021(3)
C22B 0.038(2) 0.0338(19) 0.038(2) 0.0079(16) 0.0081(16) 0.0001(16)
C23B 0.051(2) 0.056(3) 0.050(3) 0.015(2) 0.005(2) 0.015(2)
C24B 0.051(3) 0.075(3) 0.048(3) 0.018(2) -0.005(2) 0.004(2)
C25B 0.060(3) 0.064(3) 0.036(2) -0.002(2) 0.006(2) -0.011(3)
C26B 0.078(3) 0.039(2) 0.057(3) 0.000(2) 0.010(3) 0.006(2)
C27B 0.068(3) 0.044(2) 0.043(2) 0.013(2) 0.004(2) 0.010(2)

loop_
_atom_type_symbol
_atom_type_description
_atom_type_scat_dispersion_real
_atom_type_scat_dispersion_imag
_atom_type_scat_source
C C 0.0033 0.0016 'International Tables Vol C Tables 4.2.6.8 and 6.1.1.4'
H H 0.0000 0.0000 'International Tables Vol C Tables 4.2.6.8 and 6.1.1.4'
N N 0.0061 0.0033 'International Tables Vol C Tables 4.2.6.8 and 6.1.1.4'
O O 0.0106 0.0060 'International Tables Vol C Tables 4.2.6.8 and 6.1.1.4'
P P 0.1023 0.0942 'International Tables Vol C Tables 4.2.6.8 and 6.1.1.4'

loop_
_geom_angle_atom_site_label_1
_geom_angle_atom_site_label_2
_geom_angle_atom_site_label_3
_geom_angle
_geom_angle_site_symmetry_1
_geom_angle_site_symmetry_3
_geom_angle_publ_flag
N3A P1A N1A 105.94(17) . . ?
N3A P1A N2A 105.87(18) . . ?
N1A P1A N2A 80.40(15) . . ?
O1A P2A N1A 101.40(15) . . ?
O1A P2A N2A 104.33(15) . . ?
N1A P2A N2A 81.52(15) . . ?
C9A O1A P2A 119.6(2) . . ?
C1A N1A P2A 130.4(3) . . ?
C1A N1A P1A 129.6(3) . . ?
P2A N1A P1A 99.28(16) . . ?
C5A N2A P2A 125.2(3) . . ?
C5A N2A P1A 124.4(3) . . ?
P2A N2A P1A 97.99(16) . . ?
C19A N3A P1A 126.3(3) . . ?
C19A N3A H3NA 119(3) . . ?
P1A N3A H3NA 115(3) . . ?
N1A C1A C4A 109.4(4) . . ?
N1A C1A C3A 109.4(4) . . ?
C4A C1A C3A 111.4(6) . . ?
N1A C1A C2A 107.8(4) . . ?
C4A C1A C2A 108.1(5) . . ?
C3A C1A C2A 110.6(6) . . ?
C1A C2A H2A 109.5 . . ?
C1A C2A H2B 109.5 . . ?
H2A C2A H2B 109.5 . . ?
C1A C2A H2C 109.5 . . ?
H2A C2A H2C 109.5 . . ?
H2B C2A H2C 109.5 . . ?
C1A C3A H3A 109.5 . . ?
C1A C3A H3B 109.5 . . ?
H3A C3A H3B 109.5 . . ?
C1A C3A H3C 109.5 . . ?
H3A C3A H3C 109.5 . . ?
H3B C3A H3C 109.5 . . ?
C1A C4A H4A 109.5 . . ?
C1A C4A H4B 109.5 . . ?
H4A C4A H4B 109.5 . . ?
C1A C4A H4C 109.5 . . ?
H4A C4A H4C 109.5 . . ?
H4B C4A H4C 109.5 . . ?
N2A C5A C7A 108.8(4) . . ?
N2A C5A C6A 110.6(4) . . ?
C7A C5A C6A 110.7(5) . . ?
N2A C5A C8A 107.1(4) . . ?
C7A C5A C8A 110.3(5) . . ?
C6A C5A C8A 109.3(4) . . ?
C5A C6A H6A 109.5 . . ?
C5A C6A H6B 109.5 . . ?
H6A C6A H6B 109.5 . . ?
C5A C6A H6C 109.5 . . ?
H6A C6A H6C 109.5 . . ?
H6B C6A H6C 109.5 . . ?
C5A C7A H7A 109.5 . . ?
C5A C7A H7B 109.5 . . ?
H7A C7A H7B 109.5 . . ?
C5A C7A H7C 109.5 . . ?
H7A C7A H7C 109.5 . . ?
H7B C7A H7C 109.5 . . ?
C5A C8A H8A 109.5 . . ?
C5A C8A H8B 109.5 . . ?
H8A C8A H8B 109.5 . . ?
C5A C8A H8C 109.5 . . ?
H8A C8A H8C 109.5 . . ?
H8B C8A H8C 109.5 . . ?
O1A C9A C13A 110.6(3) . . ?
O1A C9A C10A 115.1(3) . . ?
C13A C9A C10A 104.2(3) . . ?
O1A C9A H9A 108.9 . . ?
C13A C9A H9A 108.9 . . ?
C10A C9A H9A 108.9 . . ?
C11A C10A C9A 102.5(3) . . ?
C11A C10A H10A 111.3 . . ?
C9A C10A H10A 111.3 . . ?
C11A C10A H10B 111.3 . . ?
C9A C10A H10B 111.3 . . ?
H10A C10A H10B 109.2 . . ?
C12A C11A C10A 102.5(3) . . ?
C12A C11A C15A 103.1(3) . . ?
C10A C11A C15A 107.1(3) . . ?
C12A C11A H11A 114.3 . . ?
C10A C11A H11A 114.3 . . ?
C15A C11A H11A 114.3 . . ?
C17A C12A C16A 106.7(4) . . ?
C17A C12A C11A 114.0(4) . . ?
C16A C12A C11A 114.2(4) . . ?
C17A C12A C13A 114.2(3) . . ?
C16A C12A C13A 114.4(4) . . ?
C11A C12A C13A 93.3(3) . . ?
C18A C13A C9A 114.5(4) . . ?
C18A C13A C14A 114.1(4) . . ?
C9A C13A C14A 106.5(3) . . ?
C18A C13A C12A 117.5(4) . . ?
C9A C13A C12A 101.1(3) . . ?
C14A C13A C12A 101.4(3) . . ?
C15A C14A C13A 104.4(3) . . ?
C15A C14A H14A 110.9 . . ?
C13A C14A H14A 110.9 . . ?
C15A C14A H14B 110.9 . . ?
C13A C14A H14B 110.9 . . ?
H14A C14A H14B 108.9 . . ?
C14A C15A C11A 102.5(3) . . ?
C14A C15A H15A 111.3 . . ?
C11A C15A H15A 111.3 . . ?
C14A C15A H15B 111.3 . . ?
C11A C15A H15B 111.3 . . ?
H15A C15A H15B 109.2 . . ?
C12A C16A H16A 109.5 . . ?
C12A C16A H16B 109.5 . . ?
H16A C16A H16B 109.5 . . ?
C12A C16A H16C 109.5 . . ?
H16A C16A H16C 109.5 . . ?
H16B C16A H16C 109.5 . . ?
C12A C17A H17A 109.5 . . ?
C12A C17A H17B 109.5 . . ?
H17A C17A H17B 109.5 . . ?
C12A C17A H17C 109.5 . . ?
H17A C17A H17C 109.5 . . ?
H17B C17A H17C 109.5 . . ?
C13A C18A H18A 109.5 . . ?
C13A C18A H18B 109.5 . . ?
H18A C18A H18B 109.5 . . ?
C13A C18A H18C 109.5 . . ?
H18A C18A H18C 109.5 . . ?
H18B C18A H18C 109.5 . . ?
N3A C19A C20A 112.3(3) . . ?
N3A C19A H19A 109.1 . . ?
C20A C19A H19A 109.1 . . ?
N3A C19A H19B 109.1 . . ?
C20A C19A H19B 109.1 . . ?
H19A C19A H19B 107.9 . . ?
C22A C20A C21A 112.2(3) . . ?
C22A C20A C19A 111.4(3) . . ?
C21A C20A C19A 108.7(3) . . ?
C22A C20A H20A 108.1 . . ?
C21A C20A H20A 108.1 . . ?
C19A C20A H20A 108.1 . . ?
C20A C21A H21A 109.5 . . ?
C20A C21A H21B 109.5 . . ?
H21A C21A H21B 109.5 . . ?
C20A C21A H21C 109.5 . . ?
H21A C21A H21C 109.5 . . ?
H21B C21A H21C 109.5 . . ?
C23A C22A C27A 117.2(4) . . ?
C23A C22A C20A 121.4(4) . . ?
C27A C22A C20A 121.4(4) . . ?
C22A C23A C24A 122.4(5) . . ?
C22A C23A H23A 118.8 . . ?
C24A C23A H23A 118.8 . . ?
C25A C24A C23A 119.8(5) . . ?
C25A C24A H24A 120.1 . . ?
C23A C24A H24A 120.1 . . ?
C26A C25A C24A 120.3(5) . . ?
C26A C25A H25A 119.9 . . ?
C24A C25A H25A 119.9 . . ?
C25A C26A C27A 119.9(5) . . ?
C25A C26A H26A 120.0 . . ?
C27A C26A H26A 120.0 . . ?
C26A C27A C22A 120.4(4) . . ?
C26A C27A H27A 119.8 . . ?
C22A C27A H27A 119.8 . . ?
N3B P1B N2B 107.3(2) . . ?
N3B P1B N1B 104.42(19) . . ?
N2B P1B N1B 80.43(16) . . ?
O1B P2B N1B 100.26(16) . . ?
O1B P2B N2B 105.15(16) . . ?
N1B P2B N2B 81.85(16) . . ?
C9B O1B P2B 117.9(2) . . ?
C1B N1B P2B 127.7(3) . . ?
C1B N1B P1B 127.8(3) . . ?
P2B N1B P1B 98.09(17) . . ?
C5B N2B P2B 128.1(3) . . ?
C5B N2B P1B 125.8(3) . . ?
P2B N2B P1B 98.28(17) . . ?
C19B N3B P1B 126.8(3) . . ?
C19B N3B H3NB 113(4) . . ?
P1B N3B H3NB 118(4) . . ?
N1B C1B C2B 110.6(4) . . ?
N1B C1B C4B 109.0(4) . . ?
C2B C1B C4B 111.7(5) . . ?
N1B C1B C3B 109.3(4) . . ?
C2B C1B C3B 109.9(5) . . ?
C4B C1B C3B 106.2(5) . . ?
C1B C2B H2D 109.5 . . ?
C1B C2B H2E 109.5 . . ?
H2D C2B H2E 109.5 . . ?
C1B C2B H2F 109.5 . . ?
H2D C2B H2F 109.5 . . ?
H2E C2B H2F 109.5 . . ?
C1B C3B H3D 109.5 . . ?
C1B C3B H3E 109.5 . . ?
H3D C3B H3E 109.5 . . ?
C1B C3B H3F 109.5 . . ?
H3D C3B H3F 109.5 . . ?
H3E C3B H3F 109.5 . . ?
C1B C4B H4D 109.5 . . ?
C1B C4B H4E 109.5 . . ?
H4D C4B H4E 109.5 . . ?
C1B C4B H4F 109.5 . . ?
H4D C4B H4F 109.5 . . ?
H4E C4B H4F 109.5 . . ?
N2B C5B C8B 109.1(4) . . ?
N2B C5B C6B 110.7(4) . . ?
C8B C5B C6B 110.4(5) . . ?
N2B C5B C7B 109.2(4) . . ?
C8B C5B C7B 111.9(5) . . ?
C6B C5B C7B 105.4(5) . . ?
C5B C6B H6D 109.5 . . ?
C5B C6B H6E 109.5 . . ?
H6D C6B H6E 109.5 . . ?
C5B C6B H6F 109.5 . . ?
H6D C6B H6F 109.5 . . ?
H6E C6B H6F 109.5 . . ?
C5B C7B H7D 109.5 . . ?
C5B C7B H7E 109.5 . . ?
H7D C7B H7E 109.5 . . ?
C5B C7B H7F 109.5 . . ?
H7D C7B H7F 109.5 . . ?
H7E C7B H7F 109.5 . . ?
C5B C8B H8D 109.5 . . ?
C5B C8B H8E 109.5 . . ?
H8D C8B H8E 109.5 . . ?
C5B C8B H8F 109.5 . . ?
H8D C8B H8F 109.5 . . ?
H8E C8B H8F 109.5 . . ?
O1B C9B C10B 114.9(3) . . ?
O1B C9B C13B 110.0(3) . . ?
C10B C9B C13B 103.6(3) . . ?
O1B C9B H9B 109.4 . . ?
C10B C9B H9B 109.4 . . ?
C13B C9B H9B 109.4 . . ?
C11B C10B C9B 103.3(3) . . ?
C11B C10B H10C 111.1 . . ?
C9B C10B H10C 111.1 . . ?
C11B C10B H10D 111.1 . . ?
C9B C10B H10D 111.1 . . ?
H10C C10B H10D 109.1 . . ?
C15B C11B C10B 107.7(3) . . ?
C15B C11B C12B 102.7(3) . . ?
C10B C11B C12B 102.6(3) . . ?
C15B C11B H11B 114.2 . . ?
C10B C11B H11B 114.2 . . ?
C12B C11B H11B 114.2 . . ?
C16B C12B C17B 107.2(3) . . ?
C16B C12B C11B 114.0(4) . . ?
C17B C12B C11B 113.9(4) . . ?
C16B C12B C13B 113.7(4) . . ?
C17B C12B C13B 114.4(3) . . ?
C11B C12B C13B 93.5(3) . . ?
C18B C13B C14B 113.9(4) . . ?
C18B C13B C9B 114.2(4) . . ?
C14B C13B C9B 106.7(3) . . ?
C18B C13B C12B 118.3(4) . . ?
C14B C13B C12B 101.8(3) . . ?
C9B C13B C12B 100.2(3) . . ?
C13B C14B C15B 103.7(3) . . ?
C13B C14B H14C 111.0 . . ?
C15B C14B H14C 111.0 . . ?
C13B C14B H14D 111.0 . . ?
C15B C14B H14D 111.0 . . ?
H14C C14B H14D 109.0 . . ?
C11B C15B C14B 102.9(3) . . ?
C11B C15B H15C 111.2 . . ?
C14B C15B H15C 111.2 . . ?
C11B C15B H15D 111.2 . . ?
C14B C15B H15D 111.2 . . ?
H15C C15B H15D 109.1 . . ?
C12B C16B H16D 109.5 . . ?
C12B C16B H16E 109.5 . . ?
H16D C16B H16E 109.5 . . ?
C12B C16B H16F 109.5 . . ?
H16D C16B H16F 109.5 . . ?
H16E C16B H16F 109.5 . . ?
C12B C17B H17D 109.5 . . ?
C12B C17B H17E 109.5 . . ?
H17D C17B H17E 109.5 . . ?
C12B C17B H17F 109.5 . . ?
H17D C17B H17F 109.5 . . ?
H17E C17B H17F 109.5 . . ?
C13B C18B H18D 109.5 . . ?
C13B C18B H18E 109.5 . . ?
H18D C18B H18E 109.5 . . ?
C13B C18B H18F 109.5 . . ?
H18D C18B H18F 109.5 . . ?
H18E C18B H18F 109.5 . . ?
N3B C19B C20B 114.0(4) . . ?
N3B C19B H19C 108.8 . . ?
C20B C19B H19C 108.8 . . ?
N3B C19B H19D 108.8 . . ?
C20B C19B H19D 108.8 . . ?
H19C C19B H19D 107.7 . . ?
C19B C20B C22B 114.9(3) . . ?
C19B C20B C21B 109.9(4) . . ?
C22B C20B C21B 109.9(3) . . ?
C19B C20B H20B 107.2 . . ?
C22B C20B H20B 107.2 . . ?
C21B C20B H20B 107.2 . . ?
C20B C21B H21D 109.5 . . ?
C20B C21B H21E 109.5 . . ?
H21D C21B H21E 109.5 . . ?
C20B C21B H21F 109.5 . . ?
H21D C21B H21F 109.5 . . ?
H21E C21B H21F 109.5 . . ?
C23B C22B C27B 117.9(4) . . ?
C23B C22B C20B 118.6(4) . . ?
C27B C22B C20B 123.4(4) . . ?
C22B C23B C24B 121.6(5) . . ?
C22B C23B H23B 119.2 . . ?
C24B C23B H23B 119.2 . . ?
C25B C24B C23B 120.4(5) . . ?
C25B C24B H24B 119.8 . . ?
C23B C24B H24B 119.8 . . ?
C24B C25B C26B 119.2(5) . . ?
C24B C25B H25B 120.4 . . ?
C26B C25B H25B 120.4 . . ?
C25B C26B C27B 120.5(5) . . ?
C25B C26B H26B 119.7 . . ?
C27B C26B H26B 119.7 . . ?
C22B C27B C26B 120.3(4) . . ?
C22B C27B H27B 119.9 . . ?
C26B C27B H27B 119.9 . . ?

loop_
_geom_bond_atom_site_label_1
_geom_bond_atom_site_label_2
_geom_bond_distance
_geom_bond_site_symmetry_2
_geom_bond_publ_flag
P1A N3A 1.662(4) . ?
P1A N1A 1.720(3) . ?
P1A N2A 1.732(3) . ?
P2A O1A 1.642(3) . ?
P2A N1A 1.696(3) . ?
P2A N2A 1.717(3) . ?
O1A C9A 1.441(4) . ?
N1A C1A 1.471(5) . ?
N2A C5A 1.488(5) . ?
N3A C19A 1.464(5) . ?
N3A H3NA 0.85(4) . ?
C1A C4A 1.495(7) . ?
C1A C3A 1.506(7) . ?
C1A C2A 1.517(7) . ?
C2A H2A 0.9800 . ?
C2A H2B 0.9800 . ?
C2A H2C 0.9800 . ?
C3A H3A 0.9800 . ?
C3A H3B 0.9800 . ?
C3A H3C 0.9800 . ?
C4A H4A 0.9800 . ?
C4A H4B 0.9800 . ?
C4A H4C 0.9800 . ?
C5A C7A 1.504(7) . ?
C5A C6A 1.529(6) . ?
C5A C8A 1.529(7) . ?
C6A H6A 0.9800 . ?
C6A H6B 0.9800 . ?
C6A H6C 0.9800 . ?
C7A H7A 0.9800 . ?
C7A H7B 0.9800 . ?
C7A H7C 0.9800 . ?
C8A H8A 0.9800 . ?
C8A H8B 0.9800 . ?
C8A H8C 0.9800 . ?
C9A C13A 1.529(5) . ?
C9A C10A 1.542(5) . ?
C9A H9A 1.0000 . ?
C10A C11A 1.535(5) . ?
C10A H10A 0.9900 . ?
C10A H10B 0.9900 . ?
C11A C12A 1.533(6) . ?
C11A C15A 1.540(6) . ?
C11A H11A 1.0000 . ?
C12A C17A 1.528(6) . ?
C12A C16A 1.531(6) . ?
C12A C13A 1.559(5) . ?
C13A C18A 1.502(6) . ?
C13A C14A 1.545(6) . ?
C14A C15A 1.533(6) . ?
C14A H14A 0.9900 . ?
C14A H14B 0.9900 . ?
C15A H15A 0.9900 . ?
C15A H15B 0.9900 . ?
C16A H16A 0.9800 . ?
C16A H16B 0.9800 . ?
C16A H16C 0.9800 . ?
C17A H17A 0.9800 . ?
C17A H17B 0.9800 . ?
C17A H17C 0.9800 . ?
C18A H18A 0.9800 . ?
C18A H18B 0.9800 . ?
C18A H18C 0.9800 . ?
C19A C20A 1.537(5) . ?
C19A H19A 0.9900 . ?
C19A H19B 0.9900 . ?
C20A C22A 1.512(5) . ?
C20A C21A 1.518(5) . ?
C20A H20A 1.0000 . ?
C21A H21A 0.9800 . ?
C21A H21B 0.9800 . ?
C21A H21C 0.9800 . ?
C22A C23A 1.372(6) . ?
C22A C27A 1.399(6) . ?
C23A C24A 1.375(7) . ?
C23A H23A 0.9500 . ?
C24A C25A 1.366(9) . ?
C24A H24A 0.9500 . ?
C25A C26A 1.363(8) . ?
C25A H25A 0.9500 . ?
C26A C27A 1.398(7) . ?
C26A H26A 0.9500 . ?
C27A H27A 0.9500 . ?
P1B N3B 1.650(4) . ?
P1B N2B 1.729(3) . ?
P1B N1B 1.735(3) . ?
P2B O1B 1.647(3) . ?
P2B N1B 1.707(3) . ?
P2B N2B 1.708(3) . ?
O1B C9B 1.441(5) . ?
N1B C1B 1.465(5) . ?
N2B C5B 1.473(6) . ?
N3B C19B 1.459(6) . ?
N3B H3NB 0.80(6) . ?
C1B C2B 1.512(7) . ?
C1B C4B 1.529(7) . ?
C1B C3B 1.536(7) . ?
C2B H2D 0.9800 . ?
C2B H2E 0.9800 . ?
C2B H2F 0.9800 . ?
C3B H3D 0.9800 . ?
C3B H3E 0.9800 . ?
C3B H3F 0.9800 . ?
C4B H4D 0.9800 . ?
C4B H4E 0.9800 . ?
C4B H4F 0.9800 . ?
C5B C8B 1.490(7) . ?
C5B C6B 1.541(7) . ?
C5B C7B 1.548(7) . ?
C6B H6D 0.9800 . ?
C6B H6E 0.9800 . ?
C6B H6F 0.9800 . ?
C7B H7D 0.9800 . ?
C7B H7E 0.9800 . ?
C7B H7F 0.9800 . ?
C8B H8D 0.9800 . ?
C8B H8E 0.9800 . ?
C8B H8F 0.9800 . ?
C9B C10B 1.540(6) . ?
C9B C13B 1.554(5) . ?
C9B H9B 1.0000 . ?
C10B C11B 1.535(5) . ?
C10B H10C 0.9900 . ?
C10B H10D 0.9900 . ?
C11B C15B 1.522(6) . ?
C11B C12B 1.540(6) . ?
C11B H11B 1.0000 . ?
C12B C16B 1.525(6) . ?
C12B C17B 1.535(6) . ?
C12B C13B 1.562(6) . ?
C13B C18B 1.511(6) . ?
C13B C14B 1.549(6) . ?
C14B C15B 1.551(6) . ?
C14B H14C 0.9900 . ?
C14B H14D 0.9900 . ?
C15B H15C 0.9900 . ?
C15B H15D 0.9900 . ?
C16B H16D 0.9800 . ?
C16B H16E 0.9800 . ?
C16B H16F 0.9800 . ?
C17B H17D 0.9800 . ?
C17B H17E 0.9800 . ?
C17B H17F 0.9800 . ?
C18B H18D 0.9800 . ?
C18B H18E 0.9800 . ?
C18B H18F 0.9800 . ?
C19B C20B 1.508(6) . ?
C19B H19C 0.9900 . ?
C19B H19D 0.9900 . ?
C20B C22B 1.529(6) . ?
C20B C21B 1.534(6) . ?
C20B H20B 1.0000 . ?
C21B H21D 0.9800 . ?
C21B H21E 0.9800 . ?
C21B H21F 0.9800 . ?
C22B C23B 1.375(6) . ?
C22B C27B 1.378(6) . ?
C23B C24B 1.376(7) . ?
C23B H23B 0.9500 . ?
C24B C25B 1.364(7) . ?
C24B H24B 0.9500 . ?
C25B C26B 1.367(8) . ?
C25B H25B 0.9500 . ?
C26B C27B 1.398(7) . ?
C26B H26B 0.9500 . ?
C27B H27B 0.9500 . ?

loop_
_geom_torsion_atom_site_label_1
_geom_torsion_atom_site_label_2
_geom_torsion_atom_site_label_3
_geom_torsion_atom_site_label_4
_geom_torsion
_geom_torsion_site_symmetry_1
_geom_torsion_site_symmetry_2
_geom_torsion_site_symmetry_3
_geom_torsion_site_symmetry_4
_geom_torsion_publ_flag
N1A P2A O1A C9A 148.9(3) . . . . ?
N2A P2A O1A C9A -127.0(3) . . . . ?
O1A P2A N1A C1A -79.3(4) . . . . ?
N2A P2A N1A C1A 177.7(4) . . . . ?
O1A P2A N1A P1A 109.89(16) . . . . ?
N2A P2A N1A P1A 6.88(16) . . . . ?
N3A P1A N1A C1A 78.3(4) . . . . ?
N2A P1A N1A C1A -177.8(4) . . . . ?
N3A P1A N1A P2A -110.73(19) . . . . ?
N2A P1A N1A P2A -6.84(16) . . . . ?
O1A P2A N2A C5A 110.7(3) . . . . ?
N1A P2A N2A C5A -149.7(3) . . . . ?
O1A P2A N2A P1A -106.48(16) . . . . ?
N1A P2A N2A P1A -6.80(16) . . . . ?
N3A P1A N2A C5A -106.0(3) . . . . ?
N1A P1A N2A C5A 150.0(4) . . . . ?
N3A P1A N2A P2A 110.70(18) . . . . ?
N1A P1A N2A P2A 6.73(16) . . . . ?
N1A P1A N3A C19A 42.8(4) . . . . ?
N2A P1A N3A C19A -41.5(4) . . . . ?
P2A N1A C1A C4A -23.0(6) . . . . ?
P1A N1A C1A C4A 145.2(5) . . . . ?
P2A N1A C1A C3A -145.3(5) . . . . ?
P1A N1A C1A C3A 22.9(7) . . . . ?
P2A N1A C1A C2A 94.3(5) . . . . ?
P1A N1A C1A C2A -97.5(5) . . . . ?
P2A N2A C5A C7A -53.3(6) . . . . ?
P1A N2A C5A C7A 173.1(4) . . . . ?
P2A N2A C5A C6A 68.4(5) . . . . ?
P1A N2A C5A C6A -65.1(5) . . . . ?
P2A N2A C5A C8A -172.6(3) . . . . ?
P1A N2A C5A C8A 53.9(5) . . . . ?
P2A O1A C9A C13A 151.8(3) . . . . ?
P2A O1A C9A C10A -90.4(3) . . . . ?
O1A C9A C10A C11A -121.9(3) . . . . ?
C13A C9A C10A C11A -0.6(4) . . . . ?
C9A C10A C11A C12A -35.6(4) . . . . ?
C9A C10A C11A C15A 72.6(4) . . . . ?
C10A C11A C12A C17A -62.6(4) . . . . ?
C15A C11A C12A C17A -173.7(3) . . . . ?
C10A C11A C12A C16A 174.5(4) . . . . ?
C15A C11A C12A C16A 63.3(4) . . . . ?
C10A C11A C12A C13A 55.8(4) . . . . ?
C15A C11A C12A C13A -55.4(4) . . . . ?
O1A C9A C13A C18A -72.7(5) . . . . ?
C10A C9A C13A C18A 163.0(4) . . . . ?
O1A C9A C13A C14A 54.3(4) . . . . ?
C10A C9A C13A C14A -70.0(4) . . . . ?
O1A C9A C13A C12A 159.9(3) . . . . ?
C10A C9A C13A C12A 35.6(4) . . . . ?
C17A C12A C13A C18A -62.5(5) . . . . ?
C16A C12A C13A C18A 60.8(5) . . . . ?
C11A C12A C13A C18A 179.3(4) . . . . ?
C17A C12A C13A C9A 62.8(4) . . . . ?
C16A C12A C13A C9A -173.9(4) . . . . ?
C11A C12A C13A C9A -55.4(4) . . . . ?
C17A C12A C13A C14A 172.4(4) . . . . ?
C16A C12A C13A C14A -64.3(5) . . . . ?
C11A C12A C13A C14A 54.2(4) . . . . ?
C18A C13A C14A C15A -161.9(4) . . . . ?
C9A C13A C14A C15A 70.8(4) . . . . ?
C12A C13A C14A C15A -34.5(4) . . . . ?
C13A C14A C15A C11A -0.2(4) . . . . ?
C12A C11A C15A C14A 35.9(4) . . . . ?
C10A C11A C15A C14A -71.8(4) . . . . ?
P1A N3A C19A C20A 135.1(3) . . . . ?
N3A C19A C20A C22A 65.1(4) . . . . ?
N3A C19A C20A C21A -170.7(4) . . . . ?
C21A C20A C22A C23A 118.8(4) . . . . ?
C19A C20A C22A C23A -119.0(4) . . . . ?
C21A C20A C22A C27A -60.2(5) . . . . ?
C19A C20A C22A C27A 62.0(5) . . . . ?
C27A C22A C23A C24A -0.2(7) . . . . ?
C20A C22A C23A C24A -179.2(4) . . . . ?
C22A C23A C24A C25A -0.7(8) . . . . ?
C23A C24A C25A C26A 0.9(8) . . . . ?
C24A C25A C26A C27A -0.4(8) . . . . ?
C25A C26A C27A C22A -0.5(7) . . . . ?
C23A C22A C27A C26A 0.8(6) . . . . ?
C20A C22A C27A C26A 179.8(4) . . . . ?
N1B P2B O1B C9B 156.7(3) . . . . ?
N2B P2B O1B C9B -119.0(3) . . . . ?
O1B P2B N1B C1B -93.9(4) . . . . ?
N2B P2B N1B C1B 162.1(4) . . . . ?
O1B P2B N1B P1B 112.87(17) . . . . ?
N2B P2B N1B P1B 8.85(18) . . . . ?
N3B P1B N1B C1B 92.5(4) . . . . ?
N2B P1B N1B C1B -161.9(4) . . . . ?
N3B P1B N1B P2B -114.4(2) . . . . ?
N2B P1B N1B P2B -8.77(18) . . . . ?
O1B P2B N2B C5B 102.7(4) . . . . ?
N1B P2B N2B C5B -158.8(4) . . . . ?
O1B P2B N2B P1B -107.37(18) . . . . ?
N1B P2B N2B P1B -8.88(18) . . . . ?
N3B P1B N2B C5B -98.1(4) . . . . ?
N1B P1B N2B C5B 159.7(4) . . . . ?
N3B P1B N2B P2B 111.0(2) . . . . ?
N1B P1B N2B P2B 8.77(18) . . . . ?
N2B P1B N3B C19B -53.9(5) . . . . ?
N1B P1B N3B C19B 30.4(5) . . . . ?
P2B N1B C1B C2B -67.4(5) . . . . ?
P1B N1B C1B C2B 78.2(5) . . . . ?
P2B N1B C1B C4B 169.3(5) . . . . ?
P1B N1B C1B C4B -45.0(6) . . . . ?
P2B N1B C1B C3B 53.7(6) . . . . ?
P1B N1B C1B C3B -160.7(4) . . . . ?
P2B N2B C5B C8B -155.2(5) . . . . ?
P1B N2B C5B C8B 62.5(6) . . . . ?
P2B N2B C5B C6B 83.1(5) . . . . ?
P1B N2B C5B C6B -59.2(6) . . . . ?
P2B N2B C5B C7B -32.6(6) . . . . ?
P1B N2B C5B C7B -174.9(4) . . . . ?
P2B O1B C9B C10B -88.7(4) . . . . ?
P2B O1B C9B C13B 155.0(3) . . . . ?
O1B C9B C10B C11B -122.7(4) . . . . ?
C13B C9B C10B C11B -2.7(4) . . . . ?
C9B C10B C11B C15B 74.2(4) . . . . ?
C9B C10B C11B C12B -33.8(4) . . . . ?
C15B C11B C12B C16B 61.7(4) . . . . ?
C10B C11B C12B C16B 173.4(4) . . . . ?
C15B C11B C12B C17B -174.9(3) . . . . ?
C10B C11B C12B C17B -63.2(4) . . . . ?
C15B C11B C12B C13B -56.3(3) . . . . ?
C10B C11B C12B C13B 55.5(3) . . . . ?
O1B C9B C13B C18B -71.7(5) . . . . ?
C10B C9B C13B C18B 165.0(4) . . . . ?
O1B C9B C13B C14B 55.0(4) . . . . ?
C10B C9B C13B C14B -68.2(4) . . . . ?
O1B C9B C13B C12B 160.8(3) . . . . ?
C10B C9B C13B C12B 37.5(4) . . . . ?
C16B C12B C13B C18B 60.9(5) . . . . ?
C17B C12B C13B C18B -62.8(5) . . . . ?
C11B C12B C13B C18B 179.0(4) . . . . ?
C16B C12B C13B C14B -64.8(4) . . . . ?
C17B C12B C13B C14B 171.6(3) . . . . ?
C11B C12B C13B C14B 53.4(3) . . . . ?
C16B C12B C13B C9B -174.4(3) . . . . ?
C17B C12B C13B C9B 62.0(4) . . . . ?
C11B C12B C13B C9B -56.2(3) . . . . ?
C18B C13B C14B C15B -160.9(4) . . . . ?
C9B C13B C14B C15B 72.2(4) . . . . ?
C12B C13B C14B C15B -32.4(4) . . . . ?
C10B C11B C15B C14B -70.0(4) . . . . ?
C12B C11B C15B C14B 37.9(4) . . . . ?
C13B C14B C15B C11B -2.8(4) . . . . ?
P1B N3B C19B C20B 131.4(4) . . . . ?
N3B C19B C20B C22B 57.9(6) . . . . ?
N3B C19B C20B C21B -177.5(4) . . . . ?
C19B C20B C22B C23B -150.9(4) . . . . ?
C21B C20B C22B C23B 84.5(5) . . . . ?
C19B C20B C22B C27B 30.7(6) . . . . ?
C21B C20B C22B C27B -93.9(5) . . . . ?
C27B C22B C23B C24B -0.9(7) . . . . ?
C20B C22B C23B C24B -179.4(4) . . . . ?
C22B C23B C24B C25B 0.5(8) . . . . ?
C23B C24B C25B C26B 0.2(8) . . . . ?
C24B C25B C26B C27B -0.5(8) . . . . ?
C23B C22B C27B C26B 0.6(7) . . . . ?
C20B C22B C27B C26B 179.0(4) . . . . ?
C25B C26B C27B C22B 0.1(8) . . . . ?
